data_7131569
loop_
_publ_author_name
'Naskar, Koushik'
'Karmakar, Sudip'
'Mondal, Imtiaj'
'Sarkar, Writhabrata'
'Roy, Shantonu'
'Roy, Anupam'
'Deb, Indubhusan'

_publ_section_title
;
 Synthesis of indene-fused spiro-dibenz(ox)azepines <i>via</i>
 Rh(III)-catalyzed cascade regioselective C-H activation/annulation.
;
_journal_issue 50
_journal_name_full 'Chemical communications (Cambridge, England)'
_journal_page_first 7751
_journal_page_last 7754
_journal_paper_doi 10.1039/d3cc01416a
_journal_volume 59
_journal_year 2023
_chemical_formula_moiety 'C34 H22 Cl N O2'
_chemical_formula_sum 'C34 H22 Cl N O2'
_chemical_formula_weight 511.97
_space_group_crystal_system triclinic
_space_group_IT_number 2
_space_group_name_Hall '-P 1'
_space_group_name_H-M_alt 'P -1'
_atom_sites_solution_hydrogens mixed
_atom_sites_solution_primary dual
_audit_creation_date 2022-11-23
_audit_creation_method
;
Olex2 1.3
(compiled 2020.11.12 svn.r5f609507 for OlexSys, GUI svn.r6408)
;
_audit_update_record
;
2022-12-14 deposited with the CCDC.	2023-04-19 downloaded from the CCDC.
;
_cell_angle_alpha 68.435(4)
_cell_angle_beta 73.562(3)
_cell_angle_gamma 72.877(4)
_cell_formula_units_Z 2
_cell_length_a 8.8279(9)
_cell_length_b 11.8609(12)
_cell_length_c 13.5405(13)
_cell_measurement_reflns_used 9904
_cell_measurement_temperature 100.0
_cell_measurement_theta_max 65.02
_cell_measurement_theta_min 4.10
_cell_volume 1235.5(2)
_computing_cell_refinement 'SAINT V8.38A (Bruker, 2018)'
_computing_data_collection 'Bruker APEX3 ver.2018.7-2(Bruker AXS)'
_computing_data_reduction 'SAINT V8.38A (Bruker, 2018)'
_computing_molecular_graphics 'Olex2 1.3 (Dolomanov et al., 2009)'
_computing_publication_material 'Olex2 1.3 (Dolomanov et al., 2009)'
_computing_structure_refinement 'SHELXL 2018/3 (Sheldrick, 2015)'
_computing_structure_solution 'SHELXT 2014/5(Sheldrick 2014)'
_diffrn_ambient_temperature 100.0
_diffrn_detector 'CPAD area detector'
_diffrn_detector_area_resol_mean 7.407
_diffrn_detector_type 'Bruker Photon III'
_diffrn_measured_fraction_theta_full 0.991
_diffrn_measured_fraction_theta_max 0.991
_diffrn_measurement_device 'four-circle diffractometer'
_diffrn_measurement_device_type 'Bruker APEX-II CCD'
_diffrn_measurement_method '\f and \w scans'
_diffrn_radiation_collimation '0.5 mm double-pinhole'
_diffrn_radiation_monochromator 'mirror optics'
_diffrn_radiation_probe x-ray
_diffrn_radiation_type 'Cu K\a'
_diffrn_radiation_wavelength 1.54178
_diffrn_reflns_av_R_equivalents 0.0620
_diffrn_reflns_av_unetI/netI 0.0473
_diffrn_reflns_Laue_measured_fraction_full 0.991
_diffrn_reflns_Laue_measured_fraction_max 0.991
_diffrn_reflns_limit_h_max 10
_diffrn_reflns_limit_h_min -9
_diffrn_reflns_limit_k_max 13
_diffrn_reflns_limit_k_min -13
_diffrn_reflns_limit_l_max 15
_diffrn_reflns_limit_l_min -15
_diffrn_reflns_number 18829
_diffrn_reflns_point_group_measured_fraction_full 0.991
_diffrn_reflns_point_group_measured_fraction_max 0.991
_diffrn_reflns_theta_full 65.104
_diffrn_reflns_theta_max 65.104
_diffrn_reflns_theta_min 3.580
_diffrn_source 'microfocus sealed X-ray tube'
_diffrn_source_current 1.2
_diffrn_source_power 0.06
_diffrn_source_type 'Incoatec I\ms Diamond'
_diffrn_source_voltage 50.0
_diffrn_standards_number 0
_exptl_absorpt_coefficient_mu 1.634
_exptl_absorpt_correction_T_max 0.5835
_exptl_absorpt_correction_T_min 0.4121
_exptl_absorpt_correction_type none
_exptl_absorpt_process_details
;
SADABS-2016/2 (Bruker,2016/2) was used for absorption correction.
wR2(int) was 0.1245 before and 0.0788 after correction.
The Ratio of minimum to maximum transmission is 0.7063.
The \l/2 correction factor is Not present.
;
_exptl_crystal_colour colourless
_exptl_crystal_colour_primary colourless
_exptl_crystal_density_diffrn 1.376
_exptl_crystal_description BLOCK
_exptl_crystal_F_000 532
_exptl_crystal_recrystallization_method 'Re-crystallisation from solvent'
_exptl_crystal_size_max 0.4
_exptl_crystal_size_mid 0.25
_exptl_crystal_size_min 0.2
_refine_diff_density_max 0.467
_refine_diff_density_min -1.145
_refine_diff_density_rms 0.199
_refine_ls_extinction_method none
_refine_ls_goodness_of_fit_ref 1.023
_refine_ls_hydrogen_treatment constr
_refine_ls_matrix_type full
_refine_ls_number_parameters 343
_refine_ls_number_reflns 4176
_refine_ls_number_restraints 0
_refine_ls_restrained_S_all 1.023
_refine_ls_R_factor_all 0.0661
_refine_ls_R_factor_gt 0.0578
_refine_ls_shift/su_max 0.001
_refine_ls_shift/su_mean 0.000
_refine_ls_structure_factor_coef Fsqd
_refine_ls_weighting_details 'w=1/[\s^2^(Fo^2^)+(0.2000P)^2^] where P=(Fo^2^+2Fc^2^)/3'
_refine_ls_weighting_scheme calc
_refine_ls_wR_factor_gt 0.2117
_refine_ls_wR_factor_ref 0.2241
_reflns_Friedel_coverage 0.000
_reflns_number_gt 3879
_reflns_number_total 4176
_reflns_threshold_expression 'I > 2\s(I)'
_cod_data_source_file d3cc01416a2.cif
_cod_data_source_block kn_01_230_0m_a
_cod_depositor_comments 'Adding full bibliography for 7131569--7131574.cif.'
_cod_database_code 7131569
_shelx_shelxl_version_number 2018/3
_shelx_space_group_comment
;
The symmetry employed for this shelxl refinement is uniquely defined
by the following loop, which should always be used as a source of
symmetry information in preference to the above space-group names.
They are only intended as comments.
;
_shelx_estimated_absorpt_t_max 0.736
_shelx_estimated_absorpt_t_min 0.561
_olex2_refinement_description
;
1. Fixed Uiso
 At 1.2 times of:
  All C(H) groups, All N(H) groups
2.a Riding coordinates:
 N004(H004)
2.b Aromatic/amide H refined with riding coordinates:
 C009(H009), C00A(H00A), C00B(H00B), C00C(H00C), C00E(H00E), C00F(H00F),
 C00G(H00G), C00H(H00H), C00I(H00I), C00J(H00J), C00K(H00K), C00M(H00M),
 C00N(H00N), C00O(H00O), C00S(H00S), C00V(H00V), C00W(H00W), C00Z(H00Z),
 C010(H010), C011(H011), C012(H012)
;
_olex2_submission_special_instructions 'No special instructions were received'

loop_
_space_group_symop_operation_xyz
'x, y, z'
'-x, -y, -z'

loop_
_atom_site_label
_atom_site_type_symbol
_atom_site_fract_x
_atom_site_fract_y
_atom_site_fract_z
_atom_site_U_iso_or_equiv
_atom_site_adp_type
_atom_site_occupancy
_atom_site_site_symmetry_order
_atom_site_calc_flag
_atom_site_refinement_flags_posn
_atom_site_refinement_flags_adp
_atom_site_refinement_flags_occupancy
_atom_site_disorder_assembly
_atom_site_disorder_group
Cl01 Cl 0.41634(7) 0.34391(5) 0.85451(4) 0.0333(3) Uani 1 1 d . . . . .
O002 O -0.06609(18) 0.79117(15) 0.60250(12) 0.0258(4) Uani 1 1 d . . . . .
O003 O 0.08088(18) 0.82293(15) 0.26590(12) 0.0255(4) Uani 1 1 d . . . . .
N004 N 0.1535(2) 0.93272(17) 0.39102(14) 0.0222(4) Uani 1 1 d . . . . .
H004 H 0.049733 0.932248 0.412355 0.027 Uiso 1 1 d R . . . .
C005 C 0.4324(3) 0.8252(2) 0.41972(17) 0.0220(5) Uani 1 1 d . . . . .
C006 C 0.4684(3) 0.8261(2) 0.51352(18) 0.0223(5) Uani 1 1 d . . . . .
C007 C 0.3326(3) 0.7975(2) 0.60422(17) 0.0216(5) Uani 1 1 d . . . . .
C008 C 0.3316(3) 0.7803(2) 0.71772(18) 0.0229(5) Uani 1 1 d . . . . .
C009 C 0.4638(3) 0.7019(2) 0.76597(19) 0.0267(5) Uani 1 1 d . . . . .
H009 H 0.557767 0.666347 0.723213 0.032 Uiso 1 1 calc R . . . .
C00A C 0.2784(3) 0.4794(2) 0.46493(18) 0.0275(5) Uani 1 1 d . . . . .
H00A H 0.325786 0.399603 0.507261 0.033 Uiso 1 1 calc R . . . .
C00B C 0.2238(3) 0.5443(2) 0.74394(18) 0.0250(5) Uani 1 1 d . . . . .
H00B H 0.320774 0.561709 0.694478 0.030 Uiso 1 1 calc R . . . .
C00C C 0.1973(3) 0.8342(2) 0.78114(19) 0.0259(5) Uani 1 1 d . . . . .
H00C H 0.108373 0.888310 0.749575 0.031 Uiso 1 1 calc R . . . .
C00D C 0.0764(3) 0.6245(2) 0.72712(17) 0.0232(5) Uani 1 1 d . . . . .
C00E C -0.0655(3) 0.5965(2) 0.79909(18) 0.0269(5) Uani 1 1 d . . . . .
H00E H -0.166731 0.650678 0.787679 0.032 Uiso 1 1 calc R . . . .
C00F C 0.6160(3) 0.8483(2) 0.51179(18) 0.0241(5) Uani 1 1 d . . . . .
H00F H 0.638650 0.851539 0.575099 0.029 Uiso 1 1 calc R . . . .
C00G C 0.2768(3) 1.0756(2) 0.22133(18) 0.0259(5) Uani 1 1 d . . . . .
H00G H 0.302429 1.116892 0.260775 0.031 Uiso 1 1 calc R . . . .
C00H C 0.3062(3) 0.5848(2) 0.47153(18) 0.0251(5) Uani 1 1 d . . . . .
H00H H 0.374523 0.575709 0.518215 0.030 Uiso 1 1 calc R . . . .
C00I C 0.1806(3) 0.4908(2) 0.39589(19) 0.0285(6) Uani 1 1 d . . . . .
H00I H 0.156638 0.419135 0.393054 0.034 Uiso 1 1 calc R . . . .
C00J C 0.5452(3) 0.8412(2) 0.32421(18) 0.0242(5) Uani 1 1 d . . . . .
H00J H 0.522155 0.838982 0.260602 0.029 Uiso 1 1 calc R . . . .
C00K C 0.4568(3) 0.6767(2) 0.87487(19) 0.0291(6) Uani 1 1 d . . . . .
H00K H 0.545181 0.622534 0.907068 0.035 Uiso 1 1 calc R . . . .
C00L C 0.2375(3) 0.7049(2) 0.41208(17) 0.0230(5) Uani 1 1 d . . . . .
C00M C 0.1186(3) 0.6073(2) 0.33142(19) 0.0273(5) Uani 1 1 d . . . . .
H00M H 0.054835 0.615510 0.282238 0.033 Uiso 1 1 calc R . . . .
C00N C 0.3212(3) 0.7301(2) 0.93772(19) 0.0313(6) Uani 1 1 d . . . . .
H00N H 0.316651 0.712245 1.012745 0.038 Uiso 1 1 calc R . . . .
C00O C 0.0875(3) 0.4090(2) 0.90548(19) 0.0312(6) Uani 1 1 d . . . . .
H00O H 0.091993 0.335311 0.965584 0.037 Uiso 1 1 calc R . . . .
C00P C 0.2008(3) 0.9753(2) 0.27704(18) 0.0231(5) Uani 1 1 d . . . . .
C00Q C 0.2579(3) 0.8120(2) 0.44206(17) 0.0210(5) Uani 1 1 d . . . . .
C00R C 0.2282(3) 0.4390(2) 0.83323(18) 0.0266(5) Uani 1 1 d . . . . .
C00S C 0.7293(3) 0.8655(2) 0.41511(19) 0.0274(5) Uani 1 1 d . . . . .
H00S H 0.830720 0.880458 0.412006 0.033 Uiso 1 1 calc R . . . .
C00T C 0.1651(3) 0.9170(2) 0.21650(19) 0.0242(5) Uani 1 1 d . . . . .
C00U C 0.1493(3) 0.7135(2) 0.33808(18) 0.0230(5) Uani 1 1 d . . . . .
C00V C -0.0588(3) 0.4891(2) 0.88752(19) 0.0316(6) Uani 1 1 d . . . . .
H00V H -0.155858 0.470534 0.936246 0.038 Uiso 1 1 calc R . . . .
C00W C 0.2051(3) 0.9554(2) 0.10404(19) 0.0296(6) Uani 1 1 d . . . . .
H00W H 0.182089 0.913337 0.064121 0.036 Uiso 1 1 calc R . . . .
C00X C 0.2128(3) 0.7851(2) 0.56608(17) 0.0218(5) Uani 1 1 d . . . . .
C00Y C 0.0633(3) 0.7402(2) 0.63055(17) 0.0218(5) Uani 1 1 d . . . . .
C00Z C 0.1925(3) 0.8094(2) 0.89062(19) 0.0308(6) Uani 1 1 d . . . . .
H00Z H 0.100563 0.846943 0.933310 0.037 Uiso 1 1 calc R . . . .
C010 C 0.6942(3) 0.8607(2) 0.32335(19) 0.0279(5) Uani 1 1 d . . . . .
H010 H 0.773347 0.871064 0.258282 0.033 Uiso 1 1 calc R . . . .
C011 C 0.3149(3) 1.1152(2) 0.10928(19) 0.0309(6) Uani 1 1 d . . . . .
H011 H 0.365945 1.183740 0.072425 0.037 Uiso 1 1 calc R . . . .
C012 C 0.2792(3) 1.0558(2) 0.05064(19) 0.0327(6) Uani 1 1 d . . . . .
H012 H 0.305291 1.083673 -0.026253 0.039 Uiso 1 1 calc R . . . .

loop_
_atom_site_aniso_label
_atom_site_aniso_U_11
_atom_site_aniso_U_22
_atom_site_aniso_U_33
_atom_site_aniso_U_23
_atom_site_aniso_U_13
_atom_site_aniso_U_12
Cl01 0.0376(4) 0.0314(4) 0.0246(4) 0.0010(3) -0.0117(3) -0.0052(3)
O002 0.0214(8) 0.0331(9) 0.0207(8) -0.0037(7) -0.0048(6) -0.0080(7)
O003 0.0253(8) 0.0288(9) 0.0220(8) -0.0010(7) -0.0097(7) -0.0091(7)
N004 0.0190(9) 0.0264(10) 0.0168(9) -0.0001(8) -0.0052(7) -0.0052(8)
C005 0.0235(11) 0.0215(11) 0.0195(11) -0.0014(9) -0.0069(9) -0.0063(9)
C006 0.0226(11) 0.0218(11) 0.0207(11) -0.0014(9) -0.0065(9) -0.0069(9)
C007 0.0209(11) 0.0208(11) 0.0204(11) -0.0005(9) -0.0072(9) -0.0049(9)
C008 0.0234(11) 0.0267(12) 0.0197(11) -0.0027(9) -0.0057(9) -0.0114(9)
C009 0.0233(12) 0.0324(13) 0.0232(12) -0.0041(10) -0.0053(9) -0.0094(10)
C00A 0.0278(12) 0.0276(12) 0.0238(12) -0.0035(10) -0.0061(10) -0.0059(10)
C00B 0.0295(12) 0.0277(12) 0.0193(11) -0.0042(9) -0.0059(9) -0.0110(10)
C00C 0.0235(11) 0.0306(13) 0.0233(11) -0.0041(10) -0.0080(9) -0.0075(10)
C00D 0.0266(12) 0.0267(12) 0.0178(11) -0.0044(9) -0.0054(9) -0.0099(10)
C00E 0.0262(12) 0.0330(13) 0.0223(12) -0.0052(10) -0.0033(9) -0.0134(10)
C00F 0.0227(11) 0.0263(12) 0.0236(12) -0.0042(9) -0.0079(9) -0.0070(9)
C00G 0.0266(12) 0.0263(12) 0.0233(12) -0.0028(10) -0.0083(9) -0.0067(9)
C00H 0.0236(11) 0.0305(12) 0.0203(11) -0.0042(9) -0.0042(9) -0.0093(10)
C00I 0.0277(12) 0.0301(13) 0.0305(13) -0.0100(10) -0.0034(10) -0.0116(10)
C00J 0.0223(11) 0.0261(12) 0.0214(11) -0.0028(9) -0.0062(9) -0.0053(9)
C00K 0.0289(12) 0.0359(13) 0.0226(12) -0.0023(10) -0.0101(10) -0.0110(10)
C00L 0.0213(11) 0.0274(12) 0.0169(11) -0.0027(9) -0.0004(8) -0.0086(9)
C00M 0.0245(12) 0.0347(13) 0.0256(12) -0.0072(10) -0.0072(9) -0.0110(10)
C00N 0.0343(13) 0.0400(14) 0.0214(12) -0.0061(10) -0.0070(10) -0.0134(11)
C00O 0.0430(15) 0.0300(13) 0.0187(12) 0.0003(10) -0.0066(10) -0.0147(11)
C00P 0.0212(11) 0.0257(12) 0.0183(11) -0.0004(9) -0.0064(9) -0.0051(9)
C00Q 0.0228(11) 0.0230(11) 0.0158(11) -0.0007(9) -0.0058(8) -0.0079(9)
C00R 0.0315(13) 0.0284(12) 0.0194(11) -0.0029(10) -0.0069(9) -0.0096(10)
C00S 0.0256(12) 0.0289(12) 0.0268(12) -0.0015(10) -0.0087(10) -0.0104(10)
C00T 0.0234(11) 0.0250(12) 0.0209(11) -0.0007(9) -0.0069(9) -0.0059(9)
C00U 0.0213(11) 0.0254(12) 0.0196(11) -0.0024(9) -0.0046(9) -0.0067(9)
C00V 0.0362(13) 0.0348(13) 0.0215(12) -0.0012(10) -0.0015(10) -0.0175(11)
C00W 0.0331(13) 0.0331(13) 0.0207(12) -0.0054(10) -0.0097(10) -0.0038(10)
C00X 0.0206(11) 0.0240(11) 0.0183(11) -0.0020(9) -0.0052(9) -0.0055(9)
C00Y 0.0258(11) 0.0253(11) 0.0159(10) -0.0051(9) -0.0042(9) -0.0090(9)
C00Z 0.0309(13) 0.0389(14) 0.0243(12) -0.0107(11) -0.0041(10) -0.0100(11)
C010 0.0231(12) 0.0336(13) 0.0227(12) -0.0033(10) -0.0018(9) -0.0095(10)
C011 0.0357(14) 0.0309(13) 0.0217(12) -0.0001(10) -0.0047(10) -0.0119(10)
C012 0.0361(13) 0.0365(14) 0.0180(11) -0.0002(10) -0.0052(10) -0.0075(11)

loop_
_atom_type_symbol
_atom_type_description
_atom_type_scat_dispersion_real
_atom_type_scat_dispersion_imag
_atom_type_scat_source
C C 0.0181 0.0091 'International Tables Vol C Tables 4.2.6.8 and 6.1.1.4'
H H 0.0000 0.0000 'International Tables Vol C Tables 4.2.6.8 and 6.1.1.4'
Cl Cl 0.3639 0.7018 'International Tables Vol C Tables 4.2.6.8 and 6.1.1.4'
N N 0.0311 0.0180 'International Tables Vol C Tables 4.2.6.8 and 6.1.1.4'
O O 0.0492 0.0322 'International Tables Vol C Tables 4.2.6.8 and 6.1.1.4'

loop_
_geom_angle_atom_site_label_1
_geom_angle_atom_site_label_2
_geom_angle_atom_site_label_3
_geom_angle
_geom_angle_site_symmetry_1
_geom_angle_site_symmetry_3
_geom_angle_publ_flag
C00T O003 C00U 118.83(17) . . ?
C00P N004 H004 112.6 . . ?
C00P N004 C00Q 112.95(18) . . ?
C00Q N004 H004 112.8 . . ?
C006 C005 C00Q 109.85(18) . . ?
C00J C005 C006 120.5(2) . . ?
C00J C005 C00Q 129.57(19) . . ?
C005 C006 C007 108.89(18) . . ?
C00F C006 C005 121.0(2) . . ?
C00F C006 C007 130.1(2) . . ?
C008 C007 C006 124.66(19) . . ?
C00X C007 C006 108.81(19) . . ?
C00X C007 C008 126.5(2) . . ?
C009 C008 C007 120.2(2) . . ?
C00C C008 C007 120.8(2) . . ?
C00C C008 C009 118.9(2) . . ?
C008 C009 H009 119.9 . . ?
C00K C009 C008 120.3(2) . . ?
C00K C009 H009 119.9 . . ?
C00H C00A H00A 120.2 . . ?
C00I C00A H00A 120.2 . . ?
C00I C00A C00H 119.5(2) . . ?
C00D C00B H00B 120.2 . . ?
C00R C00B H00B 120.2 . . ?
C00R C00B C00D 119.5(2) . . ?
C008 C00C H00C 119.8 . . ?
C00Z C00C C008 120.3(2) . . ?
C00Z C00C H00C 119.8 . . ?
C00B C00D C00E 119.6(2) . . ?
C00B C00D C00Y 122.0(2) . . ?
C00E C00D C00Y 118.3(2) . . ?
C00D C00E H00E 120.0 . . ?
C00V C00E C00D 120.0(2) . . ?
C00V C00E H00E 120.0 . . ?
C006 C00F H00F 120.8 . . ?
C006 C00F C00S 118.4(2) . . ?
C00S C00F H00F 120.8 . . ?
C00P C00G H00G 119.7 . . ?
C011 C00G H00G 119.7 . . ?
C011 C00G C00P 120.6(2) . . ?
C00A C00H H00H 118.7 . . ?
C00A C00H C00L 122.7(2) . . ?
C00L C00H H00H 118.7 . . ?
C00A C00I H00I 120.3 . . ?
C00M C00I C00A 119.4(2) . . ?
C00M C00I H00I 120.3 . . ?
C005 C00J H00J 120.8 . . ?
C005 C00J C010 118.3(2) . . ?
C010 C00J H00J 120.8 . . ?
C009 C00K H00K 119.8 . . ?
C009 C00K C00N 120.3(2) . . ?
C00N C00K H00K 119.8 . . ?
C00H C00L C00Q 116.04(19) . . ?
C00U C00L C00H 116.5(2) . . ?
C00U C00L C00Q 127.3(2) . . ?
C00I C00M H00M 119.8 . . ?
C00I C00M C00U 120.5(2) . . ?
C00U C00M H00M 119.8 . . ?
C00K C00N H00N 120.1 . . ?
C00K C00N C00Z 119.8(2) . . ?
C00Z C00N H00N 120.1 . . ?
C00R C00O H00O 120.8 . . ?
C00R C00O C00V 118.4(2) . . ?
C00V C00O H00O 120.8 . . ?
C00G C00P N004 123.6(2) . . ?
C00G C00P C00T 118.1(2) . . ?
C00T C00P N004 118.3(2) . . ?
N004 C00Q C005 110.53(17) . . ?
N004 C00Q C00L 111.79(17) . . ?
N004 C00Q C00X 108.35(17) . . ?
C005 C00Q C00L 114.72(18) . . ?
C005 C00Q C00X 100.65(16) . . ?
C00L C00Q C00X 110.10(17) . . ?
C00B C00R Cl01 118.11(18) . . ?
C00O C00R Cl01 120.27(18) . . ?
C00O C00R C00B 121.6(2) . . ?
C00F C00S H00S 120.0 . . ?
C00F C00S C010 120.1(2) . . ?
C010 C00S H00S 120.0 . . ?
O003 C00T C00P 121.1(2) . . ?
C00W C00T O003 117.4(2) . . ?
C00W C00T C00P 121.5(2) . . ?
O003 C00U C00M 113.0(2) . . ?
C00L C00U O003 125.8(2) . . ?
C00L C00U C00M 121.2(2) . . ?
C00E C00V C00O 120.8(2) . . ?
C00E C00V H00V 119.6 . . ?
C00O C00V H00V 119.6 . . ?
C00T C00W H00W 120.3 . . ?
C00T C00W C012 119.3(2) . . ?
C012 C00W H00W 120.3 . . ?
C007 C00X C00Q 111.09(18) . . ?
C007 C00X C00Y 127.38(19) . . ?
C00Y C00X C00Q 121.28(18) . . ?
O002 C00Y C00D 120.32(19) . . ?
O002 C00Y C00X 120.8(2) . . ?
C00X C00Y C00D 118.75(19) . . ?
C00C C00Z C00N 120.4(2) . . ?
C00C C00Z H00Z 119.8 . . ?
C00N C00Z H00Z 119.8 . . ?
C00J C010 C00S 121.6(2) . . ?
C00J C010 H010 119.2 . . ?
C00S C010 H010 119.2 . . ?
C00G C011 H011 119.8 . . ?
C00G C011 C012 120.4(2) . . ?
C012 C011 H011 119.8 . . ?
C00W C012 C011 120.0(2) . . ?
C00W C012 H012 120.0 . . ?
C011 C012 H012 120.0 . . ?

loop_
_geom_bond_atom_site_label_1
_geom_bond_atom_site_label_2
_geom_bond_distance
_geom_bond_site_symmetry_2
_geom_bond_publ_flag
Cl01 C00R 1.744(3) . ?
O002 C00Y 1.218(3) . ?
O003 C00T 1.379(3) . ?
O003 C00U 1.395(3) . ?
N004 H004 0.8800 . ?
N004 C00P 1.413(3) . ?
N004 C00Q 1.495(3) . ?
C005 C006 1.398(3) . ?
C005 C00J 1.379(3) . ?
C005 C00Q 1.527(3) . ?
C006 C007 1.470(3) . ?
C006 C00F 1.396(3) . ?
C007 C008 1.472(3) . ?
C007 C00X 1.364(3) . ?
C008 C009 1.414(3) . ?
C008 C00C 1.391(3) . ?
C009 H009 0.9500 . ?
C009 C00K 1.379(3) . ?
C00A H00A 0.9500 . ?
C00A C00H 1.382(3) . ?
C00A C00I 1.390(3) . ?
C00B H00B 0.9500 . ?
C00B C00D 1.389(3) . ?
C00B C00R 1.383(3) . ?
C00C H00C 0.9500 . ?
C00C C00Z 1.392(3) . ?
C00D C00E 1.395(3) . ?
C00D C00Y 1.510(3) . ?
C00E H00E 0.9500 . ?
C00E C00V 1.391(3) . ?
C00F H00F 0.9500 . ?
C00F C00S 1.392(3) . ?
C00G H00G 0.9500 . ?
C00G C00P 1.399(3) . ?
C00G C011 1.384(3) . ?
C00H H00H 0.9500 . ?
C00H C00L 1.403(3) . ?
C00I H00I 0.9500 . ?
C00I C00M 1.382(3) . ?
C00J H00J 0.9500 . ?
C00J C010 1.397(3) . ?
C00K H00K 0.9500 . ?
C00K C00N 1.390(4) . ?
C00L C00Q 1.538(3) . ?
C00L C00U 1.393(3) . ?
C00M H00M 0.9500 . ?
C00M C00U 1.402(3) . ?
C00N H00N 0.9500 . ?
C00N C00Z 1.386(4) . ?
C00O H00O 0.9500 . ?
C00O C00R 1.394(3) . ?
C00O C00V 1.384(4) . ?
C00P C00T 1.393(3) . ?
C00Q C00X 1.544(3) . ?
C00S H00S 0.9500 . ?
C00S C010 1.386(3) . ?
C00T C00W 1.390(3) . ?
C00V H00V 0.9500 . ?
C00W H00W 0.9500 . ?
C00W C012 1.388(4) . ?
C00X C00Y 1.486(3) . ?
C00Z H00Z 0.9500 . ?
C010 H010 0.9500 . ?
C011 H011 0.9500 . ?
C011 C012 1.383(4) . ?
C012 H012 0.9500 . ?
